data_4342742
loop_
_publ_author_name
'Venegas-Yazigi, Diego'
'Spodine, Evgenia'
'Saldias, Marianela'
'Vega, Andr\'es'
'Paredes-Garc\'ia, Ver\'onica'
'Calvo, Rafael'
'Santana, Ricardo Costa de'

_publ_section_title
;
 1D Magnetic Interactions in Cu(II) Oxovanadium Phosphates (VPO), Magnetic
 Susceptibility, DFT, and Single-Crystal EPR.
;
_journal_issue 8
_journal_name_full 'Inorganic chemistry'
_journal_page_first 3805
_journal_page_last 3814
_journal_paper_doi 10.1021/ic503045d
_journal_volume 54
_journal_year 2015
_chemical_formula_moiety '(C10 H8 N2) Cu PO3 VO3'
_chemical_formula_sum 'C10 H8 Cu N2 O6 P V'
_chemical_formula_weight 397.63
_chemical_name_systematic
; 
 ? 
;
_space_group_IT_number 2
_symmetry_cell_setting triclinic
_symmetry_space_group_name_Hall '-P 1'
_symmetry_space_group_name_H-M 'P -1'
_atom_sites_solution_hydrogens geom
_atom_sites_solution_primary direct
_atom_sites_solution_secondary difmap
_audit_creation_method SHELXL-97
_cell_angle_alpha 74.431(1)
_cell_angle_beta 79.871(1)
_cell_angle_gamma 85.717(2)
_cell_formula_units_Z 2
_cell_length_a 5.5358(2)
_cell_length_b 10.2543(3)
_cell_length_c 11.7505(4)
_cell_measurement_reflns_used 9477
_cell_measurement_temperature 296(2)
_cell_measurement_theta_max 29.56
_cell_measurement_theta_min 2.37
_cell_volume 632.27(4)
_computing_cell_refinement 'SAINT, Bruker 2001'
_computing_data_collection 'APEX2, Bruker 2001'
_computing_data_reduction 'SAINT, Bruker 2001'
_computing_molecular_graphics 'SHELXTL, Bruker 2001'
_computing_publication_material 'SHELXTL, Bruker 2001'
_computing_structure_refinement 'SHELXL-97 (Sheldrick, 2008)'
_computing_structure_solution 'SHELXS-97 (Sheldrick, 2008)'
_diffrn_ambient_temperature 296(2)
_diffrn_detector_area_resol_mean 9
_diffrn_measured_fraction_theta_full 0.989
_diffrn_measured_fraction_theta_max 0.989
_diffrn_measurement_device_type 'Bruker APEX-II CCD'
_diffrn_measurement_method '\f and \w scans'
_diffrn_radiation_monochromator graphite
_diffrn_radiation_source 'fine-focus sealed tube'
_diffrn_radiation_type MoK\a
_diffrn_radiation_wavelength 0.71073
_diffrn_reflns_av_R_equivalents 0.0162
_diffrn_reflns_av_sigmaI/netI 0.0130
_diffrn_reflns_limit_h_max 6
_diffrn_reflns_limit_h_min -6
_diffrn_reflns_limit_k_max 12
_diffrn_reflns_limit_k_min -12
_diffrn_reflns_limit_l_max 14
_diffrn_reflns_limit_l_min -14
_diffrn_reflns_number 9953
_diffrn_reflns_theta_full 26.00
_diffrn_reflns_theta_max 26.00
_diffrn_reflns_theta_min 3.65
_diffrn_standards_decay_% 0
_diffrn_standards_number 0
_exptl_absorpt_coefficient_mu 2.576
_exptl_absorpt_correction_T_max 0.6542
_exptl_absorpt_correction_T_min 0.3310
_exptl_absorpt_correction_type analytical
_exptl_absorpt_process_details 'SADABS (Bruker)'
_exptl_crystal_colour blue
_exptl_crystal_density_diffrn 2.089
_exptl_crystal_density_method 'not measured'
_exptl_crystal_description needle
_exptl_crystal_F_000 394
_exptl_crystal_size_max 0.55
_exptl_crystal_size_mid 0.28
_exptl_crystal_size_min 0.18
_refine_diff_density_max 0.353
_refine_diff_density_min -0.269
_refine_diff_density_rms 0.081
_refine_ls_extinction_coef 0.0206(16)
_refine_ls_extinction_expression Fc^*^=kFc[1+0.001xFc^2^\l^3^/sin(2\q)]^-1/4^
_refine_ls_extinction_method SHELXL
_refine_ls_goodness_of_fit_ref 1.096
_refine_ls_hydrogen_treatment constr
_refine_ls_matrix_type full
_refine_ls_number_parameters 191
_refine_ls_number_reflns 2459
_refine_ls_number_restraints 0
_refine_ls_restrained_S_all 1.096
_refine_ls_R_factor_all 0.0192
_refine_ls_R_factor_gt 0.0187
_refine_ls_shift/su_max 0.001
_refine_ls_shift/su_mean 0.000
_refine_ls_structure_factor_coef Fsqd
_refine_ls_weighting_details 'calc w=1/[\s^2^(Fo^2^)+(0.0307P)^2^+0.4336P] where P=(Fo^2^+2Fc^2^)/3'
_refine_ls_weighting_scheme calc
_refine_ls_wR_factor_gt 0.0565
_refine_ls_wR_factor_ref 0.0567
_reflns_number_gt 2400
_reflns_number_total 2459
_reflns_threshold_expression >2sigma(I)
_cod_data_source_file ic503045d_si_002.cif
_cod_data_source_block SALDIAS_ET_AL
_cod_depositor_comments
;
The following automatic conversions were performed:

'_symmetry_cell_setting' value 'Triclinic' changed to 'triclinic'
according to
/usr/data/users/saulius/crontab/automatic-downloads/rss-feeds/ACS/lib/dictionaries/cif_core.dic
dictionary named 'cif_core.dic' version 2.4.2 from 2011-04-26.

'_geom_bond_publ_flag' value 'Y' changed to 'y' according to
/usr/data/users/saulius/crontab/automatic-downloads/rss-feeds/ACS/lib/dictionaries/cif_core.dic
dictionary named 'cif_core.dic' version 2.4.2 from 2011-04-26 (5
times).

'_geom_angle_publ_flag' value 'Y' changed to 'y' according to
/usr/data/users/saulius/crontab/automatic-downloads/rss-feeds/ACS/lib/dictionaries/cif_core.dic
dictionary named 'cif_core.dic' version 2.4.2 from 2011-04-26 (10
times).

Automatic conversion script
Id: cif_fix_values 3143 2015-03-26 13:38:13Z robertas 

 Adding full bibliography for 4342741--4342742.cif.
;
_cod_database_code 4342742

loop_
_symmetry_equiv_pos_as_xyz
'x, y, z'
'-x, -y, -z'

loop_
_atom_site_label
_atom_site_type_symbol
_atom_site_fract_x
_atom_site_fract_y
_atom_site_fract_z
_atom_site_U_iso_or_equiv
_atom_site_adp_type
_atom_site_occupancy
_atom_site_symmetry_multiplicity
_atom_site_calc_flag
_atom_site_refinement_flags
Cu1 Cu 0.83836(4) 0.61995(2) 0.161779(18) 0.01751(9) Uani 1 1 d .
V1 V 1.35191(5) 0.69636(3) -0.24156(3) 0.01665(10) Uani 1 1 d .
P1 P 0.81926(8) 0.61010(4) -0.10754(4) 0.01587(12) Uani 1 1 d .
O4 O 1.0478(2) 0.70224(13) -0.14677(12) 0.0229(3) Uani 1 1 d .
O1 O 0.7486(2) 0.57569(14) 0.02650(12) 0.0236(3) Uani 1 1 d .
N1 N 0.5775(3) 0.76486(16) 0.16077(14) 0.0215(3) Uani 1 1 d .
N2 N 0.9084(3) 0.68587(16) 0.29753(14) 0.0214(3) Uani 1 1 d .
C3 C 0.2473(4) 0.9785(2) 0.1667(2) 0.0366(5) Uani 1 1 d .
H3 H 0.1379 1.0518 0.1672 0.044 Uiso 1 1 calc R
C7 C 0.7726(4) 0.8369(2) 0.4199(2) 0.0356(5) Uani 1 1 d .
H7 H 0.6671 0.9065 0.4371 0.043 Uiso 1 1 calc R
C5 C 0.5762(4) 0.83623(19) 0.24190(18) 0.0234(4) Uani 1 1 d .
C2 C 0.2464(4) 0.9020(2) 0.0868(2) 0.0333(5) Uani 1 1 d .
H2 H 0.1337 0.9217 0.0340 0.040 Uiso 1 1 calc R
C1 C 0.4149(4) 0.7955(2) 0.08584(18) 0.0265(4) Uani 1 1 d .
H1 H 0.4147 0.7441 0.0316 0.032 Uiso 1 1 calc R
C6 C 0.7566(4) 0.78735(19) 0.32363(18) 0.0238(4) Uani 1 1 d .
C8 C 0.9486(5) 0.7812(3) 0.4907(2) 0.0415(6) Uani 1 1 d .
H8 H 0.9607 0.8121 0.5569 0.050 Uiso 1 1 calc R
C4 C 0.4127(4) 0.9452(2) 0.2459(2) 0.0328(5) Uani 1 1 d .
H4 H 0.4147 0.9949 0.3013 0.039 Uiso 1 1 calc R
C9 C 1.1054(4) 0.6798(2) 0.46275(19) 0.0346(5) Uani 1 1 d .
H9 H 1.2266 0.6426 0.5087 0.042 Uiso 1 1 calc R
C10 C 1.0796(4) 0.6341(2) 0.36516(18) 0.0261(4) Uani 1 1 d .
H10 H 1.1848 0.5653 0.3461 0.031 Uiso 1 1 calc R
O2 O 0.6101(2) 0.70153(13) -0.16339(12) 0.0208(3) Uani 1 1 d .
O3 O 0.8638(2) 0.48868(13) -0.15893(12) 0.0205(3) Uani 1 1 d .
O5 O 1.3742(3) 0.56477(13) -0.29554(12) 0.0239(3) Uani 1 1 d .
O6 O 1.3643(3) 0.83005(14) -0.35219(13) 0.0321(3) Uani 1 1 d .

loop_
_atom_site_aniso_label
_atom_site_aniso_U_11
_atom_site_aniso_U_22
_atom_site_aniso_U_33
_atom_site_aniso_U_23
_atom_site_aniso_U_13
_atom_site_aniso_U_12
Cu1 0.01738(14) 0.01704(14) 0.02015(14) -0.00817(9) -0.00531(9) 0.00442(8)
V1 0.01383(16) 0.01816(17) 0.01958(17) -0.00525(12) -0.00716(12) 0.00120(11)
P1 0.0116(2) 0.0187(2) 0.0204(2) -0.00921(17) -0.00639(16) 0.00379(16)
O4 0.0135(6) 0.0240(7) 0.0354(8) -0.0145(6) -0.0053(5) 0.0014(5)
O1 0.0203(7) 0.0315(7) 0.0222(7) -0.0119(6) -0.0063(5) 0.0053(5)
N1 0.0218(8) 0.0187(7) 0.0233(8) -0.0061(6) -0.0021(6) 0.0032(6)
N2 0.0229(8) 0.0196(8) 0.0227(8) -0.0078(6) -0.0029(6) -0.0008(6)
C3 0.0286(11) 0.0207(10) 0.0566(14) -0.0088(10) -0.0025(10) 0.0092(8)
C7 0.0388(13) 0.0390(12) 0.0346(12) -0.0222(10) -0.0038(9) 0.0046(10)
C5 0.0231(10) 0.0180(9) 0.0280(10) -0.0074(7) 0.0015(8) -0.0011(7)
C2 0.0269(11) 0.0294(11) 0.0395(12) -0.0028(9) -0.0081(9) 0.0082(8)
C1 0.0229(10) 0.0282(10) 0.0275(10) -0.0066(8) -0.0049(8) 0.0051(8)
C6 0.0249(10) 0.0218(9) 0.0252(9) -0.0095(7) 0.0004(8) -0.0022(7)
C8 0.0498(15) 0.0524(15) 0.0303(12) -0.0238(11) -0.0076(10) -0.0017(11)
C4 0.0302(11) 0.0234(10) 0.0471(13) -0.0174(9) -0.0018(9) 0.0042(8)
C9 0.0387(13) 0.0413(12) 0.0261(11) -0.0075(9) -0.0122(9) -0.0032(10)
C10 0.0291(10) 0.0250(10) 0.0252(10) -0.0070(8) -0.0070(8) 0.0002(8)
O2 0.0155(6) 0.0228(7) 0.0278(7) -0.0101(5) -0.0098(5) 0.0047(5)
O3 0.0167(6) 0.0215(6) 0.0282(7) -0.0134(5) -0.0079(5) 0.0043(5)
O5 0.0261(7) 0.0242(7) 0.0233(7) -0.0092(5) -0.0044(5) -0.0016(5)
O6 0.0373(8) 0.0261(7) 0.0316(8) 0.0003(6) -0.0136(6) -0.0025(6)

loop_
_atom_type_symbol
_atom_type_description
_atom_type_scat_dispersion_real
_atom_type_scat_dispersion_imag
_atom_type_scat_source
C C 0.0033 0.0016 'International Tables Vol C Tables 4.2.6.8 and 6.1.1.4'
H H 0.0000 0.0000 'International Tables Vol C Tables 4.2.6.8 and 6.1.1.4'
N N 0.0061 0.0033 'International Tables Vol C Tables 4.2.6.8 and 6.1.1.4'
O O 0.0106 0.0060 'International Tables Vol C Tables 4.2.6.8 and 6.1.1.4'
P P 0.1023 0.0942 'International Tables Vol C Tables 4.2.6.8 and 6.1.1.4'
V V 0.3005 0.5294 'International Tables Vol C Tables 4.2.6.8 and 6.1.1.4'
Cu Cu 0.3201 1.2651 'International Tables Vol C Tables 4.2.6.8 and 6.1.1.4'

loop_
_exptl_crystal_face_index_h
_exptl_crystal_face_index_k
_exptl_crystal_face_index_l
_exptl_crystal_face_perp_dist
-2.00 -1.00 -1.00 0.2660
2.00 1.00 1.00 0.2750
0.00 2.00 1.00 0.0900
0.00 1.00 -2.00 0.0630
0.00 -1.00 2.00 0.1170
0.00 -2.00 1.00 0.1110
0.00 -1.00 0.00 0.0900
0.00 1.00 0.00 0.0720
1.00 -2.00 -1.00 0.2080
0.00 -1.00 -2.00 0.1250
-2.00 1.00 -1.00 0.2260
0.00 0.00 1.00 0.1280
1.00 0.00 2.00 0.2310
2.00 1.00 -2.00 0.1960

loop_
_geom_angle_atom_site_label_1
_geom_angle_atom_site_label_2
_geom_angle_atom_site_label_3
_geom_angle
_geom_angle_site_symmetry_1
_geom_angle_site_symmetry_3
_geom_angle_publ_flag
O1 Cu1 O3 93.94(5) . 2_765 y
O1 Cu1 N1 92.58(6) . . y
O3 Cu1 N1 167.69(6) 2_765 . y
O1 Cu1 N2 173.33(6) . . y
O3 Cu1 N2 92.07(6) 2_765 . y
N1 Cu1 N2 80.98(7) . . y
O1 Cu1 O5 91.73(5) . 2_765 y
O3 Cu1 O5 90.10(5) 2_765 2_765 y
N1 Cu1 O5 100.13(6) . 2_765 y
N2 Cu1 O5 91.13(5) . 2_765 y
O6 V1 O5 107.98(7) . . ?
O6 V1 O2 107.10(7) . 1_655 ?
O5 V1 O2 111.61(6) . 1_655 ?
O6 V1 O4 106.83(7) . . ?
O5 V1 O4 109.91(6) . . ?
O2 V1 O4 113.14(6) 1_655 . ?
O1 P1 O3 114.37(8) . . ?
O1 P1 O2 108.04(7) . . ?
O3 P1 O2 109.11(7) . . ?
O1 P1 O4 109.61(8) . . ?
O3 P1 O4 110.83(7) . . ?
O2 P1 O4 104.37(7) . . ?
P1 O4 V1 134.70(8) . . ?
P1 O1 Cu1 139.45(9) . . ?
C1 N1 C5 119.93(17) . . ?
C1 N1 Cu1 124.87(13) . . ?
C5 N1 Cu1 115.19(13) . . ?
C10 N2 C6 119.42(17) . . ?
C10 N2 Cu1 125.54(13) . . ?
C6 N2 Cu1 114.95(13) . . ?
C2 C3 C4 119.17(19) . . ?
C2 C3 H3 120.4 . . ?
C4 C3 H3 120.4 . . ?
C6 C7 C8 118.8(2) . . ?
C6 C7 H7 120.6 . . ?
C8 C7 H7 120.6 . . ?
N1 C5 C4 120.92(19) . . ?
N1 C5 C6 114.46(16) . . ?
C4 C5 C6 124.62(19) . . ?
C3 C2 C1 119.3(2) . . ?
C3 C2 H2 120.4 . . ?
C1 C2 H2 120.4 . . ?
N1 C1 C2 121.5(2) . . ?
N1 C1 H1 119.2 . . ?
C2 C1 H1 119.2 . . ?
N2 C6 C7 121.40(19) . . ?
N2 C6 C5 114.20(17) . . ?
C7 C6 C5 124.40(19) . . ?
C9 C8 C7 119.8(2) . . ?
C9 C8 H8 120.1 . . ?
C7 C8 H8 120.1 . . ?
C3 C4 C5 119.1(2) . . ?
C3 C4 H4 120.4 . . ?
C5 C4 H4 120.4 . . ?
C8 C9 C10 118.7(2) . . ?
C8 C9 H9 120.6 . . ?
C10 C9 H9 120.6 . . ?
N2 C10 C9 121.94(19) . . ?
N2 C10 H10 119.0 . . ?
C9 C10 H10 119.0 . . ?
P1 O2 V1 141.47(8) . 1_455 ?
P1 O3 Cu1 124.81(8) . 2_765 ?
V1 O5 Cu1 112.01(7) . 2_765 ?

loop_
_geom_bond_atom_site_label_1
_geom_bond_atom_site_label_2
_geom_bond_distance
_geom_bond_site_symmetry_2
_geom_bond_publ_flag
Cu1 O1 1.9178(13) . y
Cu1 O3 1.9200(12) 2_765 y
Cu1 N1 1.9924(15) . y
Cu1 N2 1.9969(16) . y
Cu1 O5 2.3510(14) 2_765 y
V1 O6 1.6124(14) . ?
V1 O5 1.6265(13) . ?
V1 O2 1.8407(13) 1_655 ?
V1 O4 1.8548(13) . ?
P1 O1 1.5046(14) . ?
P1 O3 1.5103(13) . ?
P1 O2 1.5575(13) . ?
P1 O4 1.5636(13) . ?
N1 C1 1.331(3) . ?
N1 C5 1.348(3) . ?
N2 C10 1.332(3) . ?
N2 C6 1.354(2) . ?
C3 C2 1.377(3) . ?
C3 C4 1.380(3) . ?
C3 H3 0.9300 . ?
C7 C6 1.377(3) . ?
C7 C8 1.383(4) . ?
C7 H7 0.9300 . ?
C5 C4 1.390(3) . ?
C5 C6 1.475(3) . ?
C2 C1 1.384(3) . ?
C2 H2 0.9300 . ?
C1 H1 0.9300 . ?
C8 C9 1.375(3) . ?
C8 H8 0.9300 . ?
C4 H4 0.9300 . ?
C9 C10 1.382(3) . ?
C9 H9 0.9300 . ?
C10 H10 0.9300 . ?
O2 V1 1.8407(13) 1_455 ?
O3 Cu1 1.9200(12) 2_765 ?
O5 Cu1 2.3510(14) 2_765 ?

loop_
_geom_hbond_atom_site_label_D
_geom_hbond_atom_site_label_H
_geom_hbond_atom_site_label_A
_geom_hbond_distance_DH
_geom_hbond_distance_HA
_geom_hbond_distance_DA
_geom_hbond_angle_DHA
_geom_hbond_site_symmetry_A
C8 H8 O6 0.93 2.68 3.335(3) 128.2 1_556
C9 H9 O5 0.93 2.49 3.331(3) 151.3 1_556

loop_
_geom_torsion_atom_site_label_1
_geom_torsion_atom_site_label_2
_geom_torsion_atom_site_label_3
_geom_torsion_atom_site_label_4
_geom_torsion
_geom_torsion_site_symmetry_1
_geom_torsion_site_symmetry_4
O1 P1 O4 V1 128.07(11) . .
O3 P1 O4 V1 0.90(15) . .
O2 P1 O4 V1 -116.43(12) . .
O6 V1 O4 P1 118.11(12) . .
O5 V1 O4 P1 1.21(14) . .
O2 V1 O4 P1 -124.29(12) 1_655 .
O3 P1 O1 Cu1 130.79(12) . .
O2 P1 O1 Cu1 -107.51(13) . .
O4 P1 O1 Cu1 5.64(15) . .
O3 Cu1 O1 P1 -75.31(13) 2_765 .
N1 Cu1 O1 P1 94.24(13) . .
O5 Cu1 O1 P1 -165.54(13) 2_765 .
O1 Cu1 N1 C1 2.40(16) . .
O3 Cu1 N1 C1 124.4(3) 2_765 .
N2 Cu1 N1 C1 -179.35(17) . .
O5 Cu1 N1 C1 -89.82(16) 2_765 .
O1 Cu1 N1 C5 -176.14(13) . .
O3 Cu1 N1 C5 -54.2(3) 2_765 .
N2 Cu1 N1 C5 2.11(13) . .
O5 Cu1 N1 C5 91.64(13) 2_765 .
O1 Cu1 N2 C10 -167.3(5) . .
O3 Cu1 N2 C10 -12.78(17) 2_765 .
N1 Cu1 N2 C10 177.45(17) . .
O5 Cu1 N2 C10 77.37(16) 2_765 .
O1 Cu1 N2 C6 16.2(6) . .
O3 Cu1 N2 C6 170.70(14) 2_765 .
N1 Cu1 N2 C6 0.93(13) . .
O5 Cu1 N2 C6 -99.15(14) 2_765 .
C1 N1 C5 C4 -2.3(3) . .
Cu1 N1 C5 C4 176.27(15) . .
C1 N1 C5 C6 176.85(17) . .
Cu1 N1 C5 C6 -4.5(2) . .
C4 C3 C2 C1 -1.5(3) . .
C5 N1 C1 C2 1.7(3) . .
Cu1 N1 C1 C2 -176.82(15) . .
C3 C2 C1 N1 0.3(3) . .
C10 N2 C6 C7 -1.1(3) . .
Cu1 N2 C6 C7 175.66(16) . .
C10 N2 C6 C5 179.72(17) . .
Cu1 N2 C6 C5 -3.5(2) . .
C8 C7 C6 N2 0.1(3) . .
C8 C7 C6 C5 179.2(2) . .
N1 C5 C6 N2 5.3(2) . .
C4 C5 C6 N2 -175.54(19) . .
N1 C5 C6 C7 -173.9(2) . .
C4 C5 C6 C7 5.3(3) . .
C6 C7 C8 C9 1.0(4) . .
C2 C3 C4 C5 0.8(3) . .
N1 C5 C4 C3 1.1(3) . .
C6 C5 C4 C3 -178.0(2) . .
C7 C8 C9 C10 -1.2(4) . .
C6 N2 C10 C9 0.9(3) . .
Cu1 N2 C10 C9 -175.51(16) . .
C8 C9 C10 N2 0.3(3) . .
O1 P1 O2 V1 -105.10(14) . 1_455
O3 P1 O2 V1 19.79(16) . 1_455
O4 P1 O2 V1 138.30(13) . 1_455
O1 P1 O3 Cu1 -80.50(11) . 2_765
O2 P1 O3 Cu1 158.38(9) . 2_765
O4 P1 O3 Cu1 44.01(12) . 2_765
O6 V1 O5 Cu1 -149.67(7) . 2_765
O2 V1 O5 Cu1 92.88(7) 1_655 2_765
O4 V1 O5 Cu1 -33.48(9) . 2_765
